data_7016793
loop_
_publ_author_name
'Motoyama, Keiko'
'Li, Huifang'
'Koike, Takashi'
'Hatakeyama, Makoto'
'Yokojima, Satoshi'
'Nakamura, Shinichiro'
'Akita, Munetaka'

_publ_section_title
;
 Photo- and electro-chromic organometallics with dithienylethene (DTE)
 linker, L(2)CpM-DTE-MCpL(2): Dually stimuli-responsive molecular
 switch.
;
_journal_issue 40
_journal_name_full 'Dalton transactions (Cambridge, England : 2003)'
_journal_page_first 10643
_journal_page_last 10657
_journal_paper_doi 10.1039/c1dt10727e
_journal_volume 40
_journal_year 2011
_chemical_formula_sum 'C54 H44 Cl2 F6 O2 P2 Ru2 S2'
_chemical_formula_weight 1237.99
_chemical_name_systematic
;
?
;
_space_group_IT_number 2
_symmetry_cell_setting triclinic
_symmetry_Int_Tables_number 2
_symmetry_space_group_name_Hall '-P 1'
_symmetry_space_group_name_H-M 'P -1'
_atom_sites_solution_hydrogens geom
_atom_sites_solution_primary direct
_atom_sites_solution_secondary difmap
_audit_creation_method SHELXL-97
_cell_angle_alpha 97.361(7)
_cell_angle_beta 105.434(8)
_cell_angle_gamma 93.453(5)
_cell_formula_units_Z 2
_cell_length_a 11.8045(19)
_cell_length_b 14.196(3)
_cell_length_c 16.925(2)
_cell_measurement_reflns_used 5475
_cell_measurement_temperature 213(2)
_cell_measurement_theta_max 27.1
_cell_measurement_theta_min 3.0
_cell_volume 2698.2(8)
_computing_structure_refinement 'SHELXL-97 (Sheldrick, 1997)'
_computing_structure_solution 'SHELXS-97 (Sheldrick, 1990)'
_diffrn_ambient_temperature 213(2)
_diffrn_detector_area_resol_mean 10.00
_diffrn_measured_fraction_theta_full 0.902
_diffrn_measured_fraction_theta_max 0.902
_diffrn_measurement_device_type 'Rigaku RAXIS-IV Imaging Plate'
_diffrn_measurement_method \w
_diffrn_radiation_monochromator graphite
_diffrn_radiation_source 'fine-focus sealed tube'
_diffrn_radiation_type MoK\a
_diffrn_radiation_wavelength 0.71075
_diffrn_reflns_av_R_equivalents 0.0907
_diffrn_reflns_av_sigmaI/netI 0.1593
_diffrn_reflns_limit_h_max 14
_diffrn_reflns_limit_h_min -15
_diffrn_reflns_limit_k_max 18
_diffrn_reflns_limit_k_min -18
_diffrn_reflns_limit_l_max 21
_diffrn_reflns_limit_l_min -20
_diffrn_reflns_number 21298
_diffrn_reflns_theta_full 27.49
_diffrn_reflns_theta_max 27.49
_diffrn_reflns_theta_min 3.04
_exptl_absorpt_coefficient_mu 0.856
_exptl_absorpt_correction_T_max 1.000
_exptl_absorpt_correction_T_min 0.898
_exptl_absorpt_correction_type multi-scan
_exptl_absorpt_process_details '(Higashi, 1995)'
_exptl_crystal_colour brown
_exptl_crystal_density_diffrn 1.524
_exptl_crystal_density_method 'not measured'
_exptl_crystal_description block
_exptl_crystal_F_000 1244
_exptl_crystal_size_max 0.3
_exptl_crystal_size_mid 0.3
_exptl_crystal_size_min 0.2
_refine_diff_density_max 3.139
_refine_diff_density_min -1.244
_refine_diff_density_rms 0.155
_refine_ls_extinction_method none
_refine_ls_goodness_of_fit_ref 1.036
_refine_ls_hydrogen_treatment constr
_refine_ls_matrix_type full
_refine_ls_number_parameters 637
_refine_ls_number_reflns 11168
_refine_ls_number_restraints 9
_refine_ls_restrained_S_all 1.036
_refine_ls_R_factor_all 0.1570
_refine_ls_R_factor_gt 0.0800
_refine_ls_shift/su_max 0.000
_refine_ls_shift/su_mean 0.000
_refine_ls_structure_factor_coef Fsqd
_refine_ls_weighting_details 'calc w=1/[\s^2^(Fo^2^)+(0.1000P)^2^+0.0000P] where P=(Fo^2^+2Fc^2^)/3'
_refine_ls_weighting_scheme calc
_refine_ls_wR_factor_gt 0.2013
_refine_ls_wR_factor_ref 0.2244
_reflns_number_gt 5492
_reflns_number_total 11168
_reflns_threshold_expression >2sigma(I)
_cod_data_source_file c1dt10727e.txt
_cod_data_source_block 1051_RuCp(dppe)_open
_cod_original_cell_volume 2698.1(7)
_cod_original_sg_symbol_H-M 'P -1 '
_cod_database_code 7016793

loop_
_symmetry_equiv_pos_as_xyz
'x, y, z'
'-x, -y, -z'

loop_
_atom_site_label
_atom_site_type_symbol
_atom_site_fract_x
_atom_site_fract_y
_atom_site_fract_z
_atom_site_U_iso_or_equiv
_atom_site_adp_type
_atom_site_occupancy
_atom_site_symmetry_multiplicity
_atom_site_calc_flag
_atom_site_refinement_flags
_atom_site_disorder_assembly
_atom_site_disorder_group
Ru1 Ru 0.04995(7) 0.67054(6) 0.19472(4) 0.0373(2) Uani 1 1 d . A .
Ru2 Ru -0.47028(6) 0.39194(5) 0.15145(4) 0.0339(2) Uani 1 1 d . A .
Cl1 Cl 0.3337(10) 0.0219(8) 0.4473(7) 0.289(5) Uiso 1 1 d D . .
Cl2 Cl 0.2715(9) 0.1254(9) 0.3219(6) 0.271(5) Uiso 1 1 d . . .
S1 S -0.0184(2) 0.8772(2) 0.27891(17) 0.0515(7) Uani 1 1 d . A .
S2 S -0.4715(2) 0.57816(18) 0.29474(14) 0.0406(6) Uani 1 1 d . A .
P1 P -0.0043(2) 0.59992(18) 0.29467(14) 0.0342(5) Uani 1 1 d . . .
P2 P -0.3052(2) 0.37002(17) 0.25157(13) 0.0340(5) Uani 1 1 d . . .
F1 F -0.6352(5) 0.7673(5) 0.0661(4) 0.0684(19) Uani 1 1 d . A .
F2 F -0.6419(6) 0.8449(5) 0.1807(4) 0.075(2) Uani 1 1 d . A .
F3 F -0.6103(10) 0.9848(7) 0.0915(7) 0.063(3) Uani 0.717(7) 1 d PD A 1
F3A F -0.5483(19) 0.9953(15) 0.1968(14) 0.063(3) Uani 0.283(7) 1 d PD A 2
F4 F -0.5345(8) 0.8905(6) 0.0134(5) 0.068(3) Uani 0.717(7) 1 d PD A 1
F4A F -0.607(3) 0.966(2) 0.0588(15) 0.068(3) Uani 0.283(7) 1 d PD A 2
F5 F -0.4176(10) 1.0178(7) 0.2062(7) 0.098(5) Uani 0.717(7) 1 d PD A 3
F5A F -0.345(2) 1.0310(13) 0.162(2) 0.098(5) Uani 0.283(7) 1 d PD A 4
F6 F -0.3430(9) 0.9930(9) 0.1081(9) 0.122(5) Uani 0.717(7) 1 d PD A 3
F6A F -0.397(2) 0.9308(17) 0.0685(9) 0.122(5) Uani 0.283(7) 1 d PD A 4
O131 O 0.2485(6) 0.7839(6) 0.3284(5) 0.067(2) Uani 1 1 d . A .
O231 O -0.3236(7) 0.4461(6) 0.0406(4) 0.059(2) Uani 1 1 d . A .
C1 C -0.3642(8) 0.8599(7) 0.1790(5) 0.038(2) Uani 1 1 d . A .
C2 C -0.4550(8) 0.7963(6) 0.1741(5) 0.036(2) Uani 1 1 d . A .
C3 C -0.5692(8) 0.8300(7) 0.1317(6) 0.044(2) Uani 1 1 d . . .
C4 C -0.5354(13) 0.9164(10) 0.0931(6) 0.045(4) Uani 0.717(7) 1 d PD A 1
C4A C -0.547(4) 0.935(3) 0.1289(14) 0.045(4) Uani 0.283(7) 1 d PD A 2
C5 C -0.4126(9) 0.9471(6) 0.1452(6) 0.054(3) Uani 1 1 d D . .
C111 C -0.1538(9) 0.9179(7) 0.2633(7) 0.051(3) Uani 1 1 d . A .
C112 C -0.2376(8) 0.8503(6) 0.2084(6) 0.039(2) Uani 1 1 d . . .
C113 C -0.1859(8) 0.7682(6) 0.1802(5) 0.036(2) Uani 1 1 d . A .
C114 C -0.0649(8) 0.7698(7) 0.2131(5) 0.038(2) Uani 1 1 d . . .
C115 C -0.1693(11) 1.0084(9) 0.3124(8) 0.075(4) Uani 1 1 d . . .
C121 C 0.1012(9) 0.6822(9) 0.0762(6) 0.052(3) Uani 1 1 d . . .
C122 C 0.1524(10) 0.6051(9) 0.1104(6) 0.057(3) Uani 1 1 d . A .
C123 C 0.0625(10) 0.5367(8) 0.1108(6) 0.054(3) Uani 1 1 d . . .
C124 C -0.0487(10) 0.5724(8) 0.0780(6) 0.054(3) Uani 1 1 d . A .
C125 C -0.0228(10) 0.6620(9) 0.0555(6) 0.058(3) Uani 1 1 d . A .
C131 C 0.1706(9) 0.7403(8) 0.2757(6) 0.051(3) Uani 1 1 d . . .
C211 C -0.4648(8) 0.6973(7) 0.2825(5) 0.038(2) Uani 1 1 d . A .
C212 C -0.4535(8) 0.7054(7) 0.2048(5) 0.038(2) Uani 1 1 d . . .
C213 C -0.4513(8) 0.6146(7) 0.1573(5) 0.039(2) Uani 1 1 d . A .
C214 C -0.4591(8) 0.5351(7) 0.1953(5) 0.039(2) Uani 1 1 d . . .
C215 C -0.4687(9) 0.7755(8) 0.3499(6) 0.051(3) Uani 1 1 d . . .
C221 C -0.6615(8) 0.3762(8) 0.1544(7) 0.050(3) Uani 1 1 d . . .
C222 C -0.6041(9) 0.3035(7) 0.1923(6) 0.045(2) Uani 1 1 d . A .
C223 C -0.5672(9) 0.2444(7) 0.1318(7) 0.052(3) Uani 1 1 d . . .
C224 C -0.5982(9) 0.2842(8) 0.0561(6) 0.051(3) Uani 1 1 d . A .
C225 C -0.6576(9) 0.3657(8) 0.0699(6) 0.053(3) Uani 1 1 d . A .
C231 C -0.3807(9) 0.4264(7) 0.0852(6) 0.042(2) Uani 1 1 d . . .
C311 C -0.1424(8) 0.5210(6) 0.2504(5) 0.037(2) Uani 1 1 d . . .
C312 C -0.2018(8) 0.4741(6) 0.3069(5) 0.036(2) Uani 1 1 d . . .
C321 C 0.1003(8) 0.5235(7) 0.3487(5) 0.036(2) Uani 1 1 d . . .
C322 C 0.0862(8) 0.4859(7) 0.4186(5) 0.040(2) Uani 1 1 d . . .
C323 C 0.1611(9) 0.4247(8) 0.4560(6) 0.047(3) Uani 1 1 d . . .
C324 C 0.2572(11) 0.4015(8) 0.4287(7) 0.059(3) Uani 1 1 d . . .
C325 C 0.2781(10) 0.4417(9) 0.3618(7) 0.057(3) Uani 1 1 d . . .
C326 C 0.1988(9) 0.5020(8) 0.3220(5) 0.046(2) Uani 1 1 d . . .
C331 C -0.0288(7) 0.6799(7) 0.3802(5) 0.035(2) Uani 1 1 d . . .
C332 C 0.0643(8) 0.7180(7) 0.4475(6) 0.045(2) Uani 1 1 d . . .
C333 C 0.0534(10) 0.7858(8) 0.5076(6) 0.057(3) Uani 1 1 d . . .
C334 C -0.0547(10) 0.8219(8) 0.5024(6) 0.059(3) Uani 1 1 d . . .
C335 C -0.1506(8) 0.7841(8) 0.4369(6) 0.046(2) Uani 1 1 d . . .
C336 C -0.1384(8) 0.7159(7) 0.3749(5) 0.038(2) Uani 1 1 d . . .
C341 C -0.2062(8) 0.2899(7) 0.2202(5) 0.039(2) Uani 1 1 d . . .
C342 C -0.2298(9) 0.2421(8) 0.1403(6) 0.051(3) Uani 1 1 d . . .
C343 C -0.1513(13) 0.1865(10) 0.1157(7) 0.078(4) Uani 1 1 d . . .
C344 C -0.0434(13) 0.1783(12) 0.1730(9) 0.088(5) Uani 1 1 d . . .
C345 C -0.0185(12) 0.2246(11) 0.2503(9) 0.084(4) Uani 1 1 d . . .
C346 C -0.0969(9) 0.2806(8) 0.2772(7) 0.056(3) Uani 1 1 d . . .
C351 C -0.3389(7) 0.3172(7) 0.3362(5) 0.035(2) Uani 1 1 d . . .
C352 C -0.3582(9) 0.3738(7) 0.4049(5) 0.042(2) Uani 1 1 d . . .
C353 C -0.3922(10) 0.3308(8) 0.4647(6) 0.051(3) Uani 1 1 d . . .
C354 C -0.4062(10) 0.2324(9) 0.4589(6) 0.057(3) Uani 1 1 d . . .
C355 C -0.3887(10) 0.1775(8) 0.3919(7) 0.052(3) Uani 1 1 d . . .
C356 C -0.3552(9) 0.2187(7) 0.3290(6) 0.043(2) Uani 1 1 d . . .
C401 C 0.291(3) 0.008(3) 0.3373(8) 0.237(14) Uiso 1 1 d D . .
H1 H -0.2333 0.7159 0.1412 0.044 Uiso 1 1 d . . .
H2 H -0.0955 1.0393 0.3453 0.089 Uiso 1 1 d . . .
H3 H -0.2094 1.0498 0.2771 0.089 Uiso 1 1 d . . .
H4 H -0.2166 0.9946 0.3493 0.089 Uiso 1 1 d . . .
H5 H 0.1421 0.7391 0.0649 0.063 Uiso 1 1 d . . .
H6 H 0.2359 0.5999 0.1280 0.070 Uiso 1 1 d . . .
H7 H 0.0744 0.4742 0.1286 0.066 Uiso 1 1 d . . .
H8 H -0.1273 0.5395 0.0689 0.068 Uiso 1 1 d . . .
H9 H -0.0805 0.7027 0.0289 0.069 Uiso 1 1 d . . .
H10 H -0.4464 0.6086 0.1007 0.047 Uiso 1 1 d . . .
H11 H -0.3980 0.8177 0.3658 0.062 Uiso 1 1 d . . .
H12 H -0.5343 0.8113 0.3316 0.062 Uiso 1 1 d . . .
H13 H -0.4772 0.7490 0.3975 0.062 Uiso 1 1 d . . .
H14 H -0.7013 0.4234 0.1805 0.060 Uiso 1 1 d . . .
H15 H -0.5970 0.2914 0.2487 0.056 Uiso 1 1 d . . .
H16 H -0.5299 0.1861 0.1391 0.061 Uiso 1 1 d . . .
H17 H -0.5874 0.2561 0.0042 0.059 Uiso 1 1 d . . .
H18 H -0.6935 0.4035 0.0288 0.063 Uiso 1 1 d . . .
H19 H -0.1994 0.5583 0.2187 0.045 Uiso 1 1 d . . .
H20 H -0.1275 0.4713 0.2110 0.045 Uiso 1 1 d . . .
H21 H -0.2423 0.5194 0.3325 0.044 Uiso 1 1 d . . .
H22 H -0.1409 0.4537 0.3501 0.044 Uiso 1 1 d . . .
H23 H 0.0210 0.5050 0.4408 0.048 Uiso 1 1 d . . .
H24 H 0.1473 0.3980 0.5028 0.057 Uiso 1 1 d . . .
H25 H 0.3099 0.3584 0.4556 0.071 Uiso 1 1 d . . .
H26 H 0.3486 0.4287 0.3446 0.067 Uiso 1 1 d . . .
H27 H 0.2121 0.5282 0.2753 0.055 Uiso 1 1 d . . .
H28 H 0.1411 0.6945 0.4526 0.054 Uiso 1 1 d . . .
H29 H 0.1206 0.8092 0.5540 0.068 Uiso 1 1 d . . .
H30 H -0.0623 0.8712 0.5448 0.069 Uiso 1 1 d . . .
H31 H -0.2265 0.8057 0.4340 0.056 Uiso 1 1 d . . .
H32 H -0.2044 0.6919 0.3280 0.045 Uiso 1 1 d . . .
H33 H -0.3032 0.2486 0.1008 0.060 Uiso 1 1 d . . .
H34 H -0.1718 0.1543 0.0593 0.090 Uiso 1 1 d . . .
H35 H 0.0120 0.1385 0.1558 0.100 Uiso 1 1 d . . .
H36 H 0.0590 0.2194 0.2883 0.097 Uiso 1 1 d . . .
H37 H -0.0780 0.3130 0.3335 0.068 Uiso 1 1 d . . .
H38 H -0.3482 0.4434 0.4088 0.051 Uiso 1 1 d . . .
H39 H -0.4026 0.3700 0.5145 0.061 Uiso 1 1 d . . .
H40 H -0.4268 0.2037 0.5026 0.069 Uiso 1 1 d . . .
H41 H -0.4015 0.1078 0.3869 0.064 Uiso 1 1 d . . .
H42 H -0.3441 0.1789 0.2806 0.051 Uiso 1 1 d . . .
H43 H 0.3527 -0.0127 0.3215 0.203 Uiso 1 1 d . . .
H44 H 0.2217 -0.0281 0.3220 0.203 Uiso 1 1 d . . .

loop_
_atom_site_aniso_label
_atom_site_aniso_U_11
_atom_site_aniso_U_22
_atom_site_aniso_U_33
_atom_site_aniso_U_23
_atom_site_aniso_U_13
_atom_site_aniso_U_12
Ru1 0.0350(4) 0.0424(5) 0.0351(4) 0.0059(3) 0.0111(3) 0.0000(3)
Ru2 0.0384(4) 0.0285(4) 0.0328(4) 0.0051(3) 0.0064(3) 0.0017(3)
S1 0.0428(14) 0.0412(16) 0.0607(16) -0.0025(12) 0.0037(13) -0.0029(11)
S2 0.0457(13) 0.0386(14) 0.0422(13) 0.0092(10) 0.0186(11) 0.0049(11)
P1 0.0359(12) 0.0355(14) 0.0303(11) 0.0034(9) 0.0087(10) 0.0022(10)
P2 0.0371(12) 0.0334(14) 0.0299(11) 0.0046(9) 0.0072(10) 0.0019(10)
F1 0.058(4) 0.073(5) 0.057(4) 0.004(3) -0.012(3) 0.009(3)
F2 0.058(4) 0.093(6) 0.083(5) 0.016(4) 0.029(4) 0.036(4)
F3 0.059(5) 0.039(5) 0.090(7) 0.007(5) 0.017(6) 0.021(4)
F3A 0.059(5) 0.039(5) 0.090(7) 0.007(5) 0.017(6) 0.021(4)
F4 0.086(7) 0.054(6) 0.052(5) 0.014(4) -0.002(5) 0.002(5)
F4A 0.086(7) 0.054(6) 0.052(5) 0.014(4) -0.002(5) 0.002(5)
F5 0.090(9) 0.048(6) 0.108(9) -0.033(6) -0.038(7) 0.030(6)
F5A 0.090(9) 0.048(6) 0.108(9) -0.033(6) -0.038(7) 0.030(6)
F6 0.069(7) 0.086(10) 0.214(14) 0.120(10) 0.006(8) -0.021(6)
F6A 0.069(7) 0.086(10) 0.214(14) 0.120(10) 0.006(8) -0.021(6)
O131 0.047(4) 0.075(6) 0.066(5) -0.001(4) 0.003(4) -0.011(4)
O231 0.069(5) 0.067(6) 0.046(4) 0.011(4) 0.024(4) -0.006(4)
C1 0.040(5) 0.034(6) 0.034(5) 0.002(4) -0.001(4) 0.007(4)
C2 0.050(5) 0.023(5) 0.037(5) 0.004(4) 0.015(4) 0.005(4)
C3 0.036(5) 0.043(6) 0.052(6) 0.010(5) 0.011(5) 0.009(4)
C4 0.044(7) 0.031(8) 0.067(11) 0.014(9) 0.021(9) 0.016(6)
C4A 0.044(7) 0.031(8) 0.067(11) 0.014(9) 0.021(9) 0.016(6)
C5 0.059(7) 0.043(7) 0.060(7) 0.019(5) 0.012(6) 0.007(5)
C111 0.053(6) 0.028(6) 0.067(7) -0.003(5) 0.016(5) -0.004(5)
C112 0.043(5) 0.025(5) 0.047(5) 0.000(4) 0.013(4) 0.000(4)
C113 0.044(5) 0.029(5) 0.035(5) 0.004(4) 0.009(4) 0.003(4)
C114 0.039(5) 0.039(6) 0.040(5) 0.012(4) 0.017(4) -0.007(4)
C115 0.067(8) 0.046(7) 0.087(9) -0.025(6) -0.006(7) 0.003(6)
C121 0.053(6) 0.077(8) 0.030(5) 0.011(5) 0.021(5) 0.000(6)
C122 0.051(6) 0.076(9) 0.048(6) 0.009(6) 0.018(5) 0.019(6)
C123 0.066(7) 0.056(7) 0.034(5) -0.005(5) 0.009(5) 0.004(6)
C124 0.066(7) 0.060(8) 0.034(5) -0.001(5) 0.018(5) -0.006(6)
C125 0.065(7) 0.079(9) 0.032(5) 0.008(5) 0.017(5) 0.008(6)
C131 0.046(6) 0.054(7) 0.050(6) 0.003(5) 0.011(5) 0.003(5)
C211 0.038(5) 0.038(6) 0.041(5) 0.002(4) 0.016(4) 0.010(4)
C212 0.035(5) 0.033(5) 0.040(5) 0.006(4) 0.003(4) -0.001(4)
C213 0.044(5) 0.031(5) 0.038(5) 0.007(4) 0.007(4) -0.001(4)
C214 0.032(5) 0.052(6) 0.032(5) 0.016(4) 0.004(4) 0.003(4)
C215 0.054(6) 0.047(7) 0.053(6) -0.001(5) 0.020(5) 0.018(5)
C221 0.033(5) 0.050(7) 0.062(7) 0.007(5) 0.008(5) 0.001(5)
C222 0.043(5) 0.044(6) 0.052(6) 0.008(5) 0.019(5) -0.002(5)
C223 0.043(5) 0.025(5) 0.080(8) 0.008(5) 0.008(5) -0.013(4)
C224 0.043(6) 0.053(7) 0.041(6) -0.017(5) 0.003(5) -0.021(5)
C225 0.038(5) 0.061(8) 0.044(6) 0.012(5) -0.013(5) -0.003(5)
C231 0.054(6) 0.028(5) 0.041(5) 0.002(4) 0.010(5) 0.002(4)
C311 0.045(5) 0.030(5) 0.038(5) 0.002(4) 0.015(4) -0.001(4)
C312 0.045(5) 0.033(5) 0.026(4) 0.003(3) 0.006(4) 0.003(4)
C321 0.032(4) 0.039(6) 0.035(5) -0.001(4) 0.009(4) 0.000(4)
C322 0.036(5) 0.045(6) 0.037(5) 0.015(4) 0.001(4) 0.004(4)
C323 0.050(6) 0.051(7) 0.042(6) 0.016(5) 0.011(5) 0.003(5)
C324 0.070(7) 0.057(8) 0.056(7) 0.023(5) 0.013(6) 0.027(6)
C325 0.055(7) 0.068(8) 0.057(7) 0.015(6) 0.024(6) 0.025(6)
C326 0.049(6) 0.059(7) 0.035(5) 0.008(4) 0.020(5) 0.006(5)
C331 0.028(4) 0.043(6) 0.034(5) 0.007(4) 0.005(4) 0.004(4)
C332 0.036(5) 0.050(7) 0.039(5) -0.010(4) 0.001(4) 0.002(4)
C333 0.056(6) 0.053(7) 0.045(6) -0.017(5) -0.002(5) 0.005(5)
C334 0.061(7) 0.058(8) 0.044(6) -0.013(5) 0.003(5) 0.006(6)
C335 0.034(5) 0.051(7) 0.052(6) 0.000(5) 0.009(5) 0.010(4)
C336 0.036(5) 0.037(6) 0.036(5) -0.003(4) 0.006(4) 0.007(4)
C341 0.043(5) 0.040(6) 0.036(5) 0.005(4) 0.011(4) 0.005(4)
C342 0.055(6) 0.056(7) 0.042(6) -0.002(5) 0.016(5) 0.015(5)
C343 0.098(10) 0.087(11) 0.055(7) 0.002(6) 0.022(7) 0.052(8)
C344 0.081(10) 0.108(13) 0.091(10) 0.009(9) 0.047(9) 0.043(9)
C345 0.072(9) 0.079(11) 0.094(11) 0.004(8) 0.008(8) 0.034(8)
C346 0.036(5) 0.061(8) 0.063(7) 0.005(5) 0.003(5) 0.010(5)
C351 0.032(4) 0.040(6) 0.029(4) 0.005(4) 0.001(4) 0.001(4)
C352 0.049(6) 0.050(6) 0.027(4) 0.005(4) 0.011(4) 0.002(5)
C353 0.068(7) 0.052(7) 0.033(5) 0.001(4) 0.015(5) 0.010(6)
C354 0.061(7) 0.076(9) 0.041(6) 0.017(5) 0.024(5) 0.000(6)
C355 0.064(7) 0.039(6) 0.064(7) 0.027(5) 0.025(6) 0.012(5)
C356 0.050(6) 0.038(6) 0.040(5) 0.009(4) 0.012(5) -0.004(4)

loop_
_atom_type_symbol
_atom_type_description
_atom_type_scat_dispersion_real
_atom_type_scat_dispersion_imag
_atom_type_scat_source
C C 0.0033 0.0016 'International Tables Vol C Tables 4.2.6.8 and 6.1.1.4'
H H 0.0000 0.0000 'International Tables Vol C Tables 4.2.6.8 and 6.1.1.4'
Cl Cl 0.1484 0.1585 'International Tables Vol C Tables 4.2.6.8 and 6.1.1.4'
F F 0.0171 0.0103 'International Tables Vol C Tables 4.2.6.8 and 6.1.1.4'
O O 0.0106 0.0060 'International Tables Vol C Tables 4.2.6.8 and 6.1.1.4'
P P 0.1023 0.0942 'International Tables Vol C Tables 4.2.6.8 and 6.1.1.4'
Ru Ru -1.2594 0.8363 'International Tables Vol C Tables 4.2.6.8 and 6.1.1.4'
S S 0.1246 0.1234 'International Tables Vol C Tables 4.2.6.8 and 6.1.1.4'

loop_
_geom_angle_atom_site_label_1
_geom_angle_atom_site_label_2
_geom_angle_atom_site_label_3
_geom_angle
C131 Ru1 C114 90.9(4)
C131 Ru1 C122 99.8(4)
C114 Ru1 C122 146.8(4)
C131 Ru1 C124 161.0(4)
C114 Ru1 C124 105.2(4)
C122 Ru1 C124 61.2(4)
C131 Ru1 C123 126.7(5)
C114 Ru1 C123 142.1(4)
C122 Ru1 C123 36.1(4)
C124 Ru1 C123 37.0(4)
C131 Ru1 C121 104.1(4)
C114 Ru1 C121 110.9(4)
C122 Ru1 C121 36.1(4)
C124 Ru1 C121 61.1(4)
C123 Ru1 C121 60.3(4)
C131 Ru1 C125 136.2(5)
C114 Ru1 C125 90.3(4)
C122 Ru1 C125 60.3(4)
C124 Ru1 C125 36.4(4)
C123 Ru1 C125 60.5(4)
C121 Ru1 C125 36.3(4)
C131 Ru1 P1 88.7(3)
C114 Ru1 P1 85.7(2)
C122 Ru1 P1 125.5(3)
C124 Ru1 P1 102.2(3)
C123 Ru1 P1 98.2(3)
C121 Ru1 P1 158.5(3)
C125 Ru1 P1 135.0(3)
C231 Ru2 C214 86.3(4)
C231 Ru2 C224 97.1(4)
C214 Ru2 C224 137.4(4)
C231 Ru2 C225 105.8(4)
C214 Ru2 C225 101.5(4)
C224 Ru2 C225 36.7(4)
C231 Ru2 C222 158.0(4)
C214 Ru2 C222 113.0(4)
C224 Ru2 C222 61.7(4)
C225 Ru2 C222 61.4(4)
C231 Ru2 C223 122.5(4)
C214 Ru2 C223 148.5(4)
C224 Ru2 C223 37.1(4)
C225 Ru2 C223 61.2(4)
C222 Ru2 C223 36.4(4)
C231 Ru2 C221 140.5(4)
C214 Ru2 C221 89.8(4)
C224 Ru2 C221 61.1(4)
C225 Ru2 C221 36.9(4)
C222 Ru2 C221 36.0(4)
C223 Ru2 C221 60.2(4)
C231 Ru2 P2 91.1(3)
C214 Ru2 P2 92.5(2)
C224 Ru2 P2 129.7(3)
C225 Ru2 P2 158.6(3)
C222 Ru2 P2 98.3(3)
C223 Ru2 P2 98.7(3)
C221 Ru2 P2 128.4(3)
C111 S1 C114 96.2(5)
C211 S2 C214 95.5(4)
C331 P1 C321 102.2(4)
C331 P1 C311 105.7(4)
C321 P1 C311 104.4(4)
C331 P1 Ru1 116.3(3)
C321 P1 Ru1 115.9(3)
C311 P1 Ru1 111.1(3)
C341 P2 C351 102.1(4)
C341 P2 C312 101.3(4)
C351 P2 C312 102.2(4)
C341 P2 Ru2 116.8(3)
C351 P2 Ru2 113.0(3)
C312 P2 Ru2 119.1(3)
C2 C1 C112 128.4(9)
C2 C1 C5 108.4(8)
C112 C1 C5 123.2(8)
C1 C2 C212 128.8(9)
C1 C2 C3 111.2(8)
C212 C2 C3 120.0(8)
F2 C3 F1 103.8(8)
F2 C3 C2 113.8(8)
F1 C3 C2 113.7(8)
F2 C3 C4A 93.0(16)
F1 C3 C4A 123.2(12)
C2 C3 C4A 107.5(17)
F2 C3 C4 116.1(8)
F1 C3 C4 104.2(8)
C2 C3 C4 105.1(8)
C4A C3 C4 25.7(10)
F3 C4 F4 105.9(9)
F3 C4 C5 114.5(12)
F4 C4 C5 109.4(10)
F3 C4 C3 113.5(11)
F4 C4 C3 111.6(11)
C5 C4 C3 102.0(8)
F3A C4A F4A 111(2)
F3A C4A C3 117(3)
F4A C4A C3 116(3)
F3A C4A C5 95(3)
F4A C4A C5 114(4)
C3 C4A C5 101.9(18)
F6 C5 F5A 43.6(15)
F6 C5 F6A 47.6(11)
F5A C5 F6A 90.7(18)
F6 C5 F5 100.4(11)
F5A C5 F5 57.5(15)
F6A C5 F5 142.9(14)
F6 C5 C4 115.2(10)
F5A C5 C4 132.5(17)
F6A C5 C4 78.5(13)
F5 C5 C4 107.9(8)
F6 C5 C1 114.2(9)
F5A C5 C1 120.9(17)
F6A C5 C1 99.7(13)
F5 C5 C1 112.5(9)
C4 C5 C1 106.5(8)
F6 C5 C4A 131.7(15)
F5A C5 C4A 126(2)
F6A C5 C4A 103.7(16)
F5 C5 C4A 84.1(11)
C4 C5 C4A 25.9(8)
C1 C5 C4A 107.8(15)
C112 C111 C115 130.0(10)
C112 C111 S1 109.5(8)
C115 C111 S1 120.1(8)
C111 C112 C113 112.2(8)
C111 C112 C1 125.7(9)
C113 C112 C1 122.1(8)
C114 C113 C112 115.4(8)
C113 C114 S1 106.7(7)
C113 C114 Ru1 130.8(7)
S1 C114 Ru1 122.5(5)
C122 C121 C125 107.8(10)
C122 C121 Ru1 71.4(6)
C125 C121 Ru1 71.9(6)
C123 C122 C121 108.7(10)
C123 C122 Ru1 72.3(6)
C121 C122 Ru1 72.5(6)
C122 C123 C124 108.3(10)
C122 C123 Ru1 71.7(6)
C124 C123 Ru1 71.3(6)
C125 C124 C123 106.4(10)
C125 C124 Ru1 72.3(6)
C123 C124 Ru1 71.7(6)
C124 C125 C121 108.7(11)
C124 C125 Ru1 71.3(6)
C121 C125 Ru1 71.8(6)
O131 C131 Ru1 179.0(10)
C212 C211 C215 128.2(9)
C212 C211 S2 109.3(7)
C215 C211 S2 122.5(7)
C211 C212 C213 112.5(8)
C211 C212 C2 122.0(9)
C213 C212 C2 125.3(8)
C214 C213 C212 116.9(9)
C213 C214 S2 105.8(7)
C213 C214 Ru2 131.3(7)
S2 C214 Ru2 122.7(5)
C222 C221 C225 109.0(10)
C222 C221 Ru2 71.7(6)
C225 C221 Ru2 71.0(6)
C221 C222 C223 107.8(9)
C221 C222 Ru2 72.2(6)
C223 C222 Ru2 72.0(5)
C222 C223 C224 108.1(9)
C222 C223 Ru2 71.6(6)
C224 C223 Ru2 70.4(5)
C225 C224 C223 107.7(9)
C225 C224 Ru2 72.2(5)
C223 C224 Ru2 72.5(5)
C224 C225 C221 107.3(9)
C224 C225 Ru2 71.1(5)
C221 C225 Ru2 72.1(5)
O231 C231 Ru2 178.0(9)
C312 C311 P1 120.2(6)
C311 C312 P2 112.5(6)
C326 C321 C322 117.4(8)
C326 C321 P1 120.5(7)
C322 C321 P1 122.1(7)
C323 C322 C321 121.7(9)
C322 C323 C324 120.9(9)
C323 C324 C325 119.1(9)
C324 C325 C326 119.7(10)
C321 C326 C325 121.0(9)
C332 C331 C336 117.4(9)
C332 C331 P1 120.6(7)
C336 C331 P1 121.4(7)
C333 C332 C331 122.9(10)
C332 C333 C334 119.9(9)
C335 C334 C333 118.9(10)
C336 C335 C334 120.8(9)
C335 C336 C331 120.0(8)
C342 C341 C346 118.2(9)
C342 C341 P2 122.2(7)
C346 C341 P2 119.4(7)
C343 C342 C341 121.9(10)
C342 C343 C344 119.0(11)
C345 C344 C343 120.0(12)
C344 C345 C346 122.2(12)
C345 C346 C341 118.6(10)
C356 C351 C352 119.4(8)
C356 C351 P2 118.8(7)
C352 C351 P2 121.5(7)
C353 C352 C351 119.8(9)
C352 C353 C354 121.1(9)
C355 C354 C353 119.1(9)
C354 C355 C356 121.5(10)
C351 C356 C355 119.1(9)
Cl2 C401 Cl1 100.2(15)

loop_
_geom_bond_atom_site_label_1
_geom_bond_atom_site_label_2
_geom_bond_distance
Ru1 C131 1.825(10)
Ru1 C114 2.064(10)
Ru1 C122 2.252(11)
Ru1 C124 2.254(10)
Ru1 C123 2.260(11)
Ru1 C121 2.267(9)
Ru1 C125 2.267(10)
Ru1 P1 2.283(2)
Ru2 C231 1.824(11)
Ru2 C214 2.057(10)
Ru2 C224 2.240(8)
Ru2 C225 2.254(9)
Ru2 C222 2.262(10)
Ru2 C223 2.267(9)
Ru2 C221 2.269(10)
Ru2 P2 2.284(2)
Cl1 C401 1.776(5)
Cl2 C401 1.74(3)
S1 C111 1.698(11)
S1 C114 1.734(10)
S2 C211 1.730(10)
S2 C214 1.762(9)
P1 C331 1.820(9)
P1 C321 1.830(9)
P1 C311 1.841(9)
P2 C341 1.810(10)
P2 C351 1.820(9)
P2 C312 1.836(9)
F1 C3 1.355(11)
F2 C3 1.350(11)
F3 C4 1.351(5)
F3A C4A 1.350(5)
F4 C4 1.354(5)
F4A C4A 1.351(5)
F5 C5 1.360(5)
F5A C5 1.349(5)
F6 C5 1.345(5)
F6A C5 1.355(5)
O131 C131 1.174(11)
O231 C231 1.184(11)
C1 C2 1.336(12)
C1 C112 1.464(12)
C1 C5 1.510(12)
C2 C212 1.451(12)
C2 C3 1.487(12)
C3 C4A 1.50(4)
C3 C4 1.542(18)
C4 C5 1.488(18)
C4A C5 1.53(5)
C111 C112 1.389(12)
C111 C115 1.488(14)
C112 C113 1.435(12)
C113 C114 1.386(12)
C121 C122 1.399(15)
C121 C125 1.413(15)
C122 C123 1.397(16)
C123 C124 1.433(16)
C124 C125 1.413(16)
C211 C212 1.376(12)
C211 C215 1.498(13)
C212 C213 1.435(13)
C213 C214 1.379(12)
C221 C222 1.400(14)
C221 C225 1.431(14)
C222 C223 1.415(15)
C223 C224 1.435(14)
C224 C225 1.414(15)
C311 C312 1.522(12)
C321 C326 1.391(13)
C321 C322 1.404(12)
C322 C323 1.368(13)
C323 C324 1.377(15)
C324 C325 1.403(15)
C325 C326 1.403(14)
C331 C332 1.379(11)
C331 C336 1.404(12)
C332 C333 1.347(13)
C333 C334 1.388(15)
C334 C335 1.379(13)
C335 C336 1.377(13)
C341 C342 1.382(12)
C341 C346 1.415(13)
C342 C343 1.365(15)
C343 C344 1.402(18)
C344 C345 1.335(18)
C345 C346 1.384(16)
C351 C356 1.385(13)
C351 C352 1.406(12)
C352 C353 1.378(13)
C353 C354 1.385(16)
C354 C355 1.361(15)
C355 C356 1.409(13)

loop_
_geom_torsion_atom_site_label_1
_geom_torsion_atom_site_label_2
_geom_torsion_atom_site_label_3
_geom_torsion_atom_site_label_4
_geom_torsion
C131 Ru1 P1 C331 53.8(5)
C114 Ru1 P1 C331 -37.2(4)
C122 Ru1 P1 C331 155.0(5)
C124 Ru1 P1 C331 -141.8(4)
C123 Ru1 P1 C331 -179.3(4)
C121 Ru1 P1 C331 -178.7(8)
C125 Ru1 P1 C331 -123.4(5)
C131 Ru1 P1 C321 -66.4(5)
C114 Ru1 P1 C321 -157.4(4)
C122 Ru1 P1 C321 34.8(5)
C124 Ru1 P1 C321 98.0(5)
C123 Ru1 P1 C321 60.5(4)
C121 Ru1 P1 C321 61.1(8)
C125 Ru1 P1 C321 116.4(5)
C131 Ru1 P1 C311 174.7(5)
C114 Ru1 P1 C311 83.7(4)
C122 Ru1 P1 C311 -84.1(5)
C124 Ru1 P1 C311 -20.9(5)
C123 Ru1 P1 C311 -58.4(4)
C121 Ru1 P1 C311 -57.8(8)
C125 Ru1 P1 C311 -2.5(6)
C231 Ru2 P2 C341 -54.6(5)
C214 Ru2 P2 C341 -140.9(4)
C224 Ru2 P2 C341 45.6(5)
C225 Ru2 P2 C341 88.0(9)
C222 Ru2 P2 C341 105.5(5)
C223 Ru2 P2 C341 68.6(5)
C221 Ru2 P2 C341 127.3(5)
C231 Ru2 P2 C351 -172.5(4)
C214 Ru2 P2 C351 101.2(4)
C224 Ru2 P2 C351 -72.3(5)
C225 Ru2 P2 C351 -29.9(9)
C222 Ru2 P2 C351 -12.5(4)
C223 Ru2 P2 C351 -49.3(5)
C221 Ru2 P2 C351 9.4(5)
C231 Ru2 P2 C312 67.5(4)
C214 Ru2 P2 C312 -18.8(4)
C224 Ru2 P2 C312 167.7(5)
C225 Ru2 P2 C312 -149.9(9)
C222 Ru2 P2 C312 -132.5(4)
C223 Ru2 P2 C312 -169.3(5)
C221 Ru2 P2 C312 -110.6(5)
C112 C1 C2 C212 7.6(17)
C5 C1 C2 C212 -174.5(9)
C112 C1 C2 C3 -173.5(9)
C5 C1 C2 C3 4.4(11)
C1 C2 C3 F2 -116.2(10)
C212 C2 C3 F2 62.9(12)
C1 C2 C3 F1 125.3(9)
C212 C2 C3 F1 -55.6(12)
C1 C2 C3 C4A -14.7(15)
C212 C2 C3 C4A 164.4(13)
C1 C2 C3 C4 12.0(11)
C212 C2 C3 C4 -169.0(8)
F2 C3 C4 F3 -19.9(15)
F1 C3 C4 F3 93.5(11)
C2 C3 C4 F3 -146.6(10)
C4A C3 C4 F3 -48(4)
F2 C3 C4 F4 -139.5(9)
F1 C3 C4 F4 -26.1(12)
C2 C3 C4 F4 93.8(11)
C4A C3 C4 F4 -167(5)
F2 C3 C4 C5 103.8(9)
F1 C3 C4 C5 -142.8(7)
C2 C3 C4 C5 -22.9(9)
C4A C3 C4 C5 76(4)
F2 C3 C4A F3A 32(3)
F1 C3 C4A F3A 140(2)
C2 C3 C4A F3A -84(3)
C4 C3 C4A F3A -173(7)
F2 C3 C4A F4A -102(3)
F1 C3 C4A F4A 7(4)
C2 C3 C4A F4A 142(3)
C4 C3 C4A F4A 53(3)
F2 C3 C4A C5 133.7(12)
F1 C3 C4A C5 -117.7(14)
C2 C3 C4A C5 17.6(16)
C4 C3 C4A C5 -71(4)
F3 C4 C5 F6 -83.5(13)
F4 C4 C5 F6 35.2(14)
C3 C4 C5 F6 153.5(10)
F3 C4 C5 F5A -34(3)
F4 C4 C5 F5A 84(2)
C3 C4 C5 F5A -157(2)
F3 C4 C5 F6A -114.5(15)
F4 C4 C5 F6A 4.2(14)
C3 C4 C5 F6A 122.5(13)
F3 C4 C5 F5 27.7(14)
F4 C4 C5 F5 146.4(10)
C3 C4 C5 F5 -95.3(10)
F3 C4 C5 C1 148.7(10)
F4 C4 C5 C1 -92.7(11)
C3 C4 C5 C1 25.6(9)
F3 C4 C5 C4A 52(4)
F4 C4 C5 C4A 171(4)
C3 C4 C5 C4A -71(4)
C2 C1 C5 F6 -148.3(11)
C112 C1 C5 F6 29.8(14)
C2 C1 C5 F5A 162.6(19)
C112 C1 C5 F5A -19(2)
C2 C1 C5 F6A -100.7(14)
C112 C1 C5 F6A 77.4(15)
C2 C1 C5 F5 98.1(11)
C112 C1 C5 F5 -83.8(12)
C2 C1 C5 C4 -19.9(10)
C112 C1 C5 C4 158.2(8)
C2 C1 C5 C4A 7.2(13)
C112 C1 C5 C4A -174.7(11)
F3A C4A C5 F6 -107(2)
F4A C4A C5 F6 9(3)
C3 C4A C5 F6 134.4(17)
F3A C4A C5 F5A -50(3)
F4A C4A C5 F5A 65(3)
C3 C4A C5 F5A -169(2)
F3A C4A C5 F6A -151(2)
F4A C4A C5 F6A -36(3)
C3 C4A C5 F6A 89.9(17)
F3A C4A C5 F5 -8(2)
F4A C4A C5 F5 107(2)
C3 C4A C5 F5 -126.9(14)
F3A C4A C5 C4 -165(5)
F4A C4A C5 C4 -49(3)
C3 C4A C5 C4 76(3)
F3A C4A C5 C1 103(2)
F4A C4A C5 C1 -141(2)
C3 C4A C5 C1 -15.2(15)
C114 S1 C111 C112 0.6(8)
C114 S1 C111 C115 174.4(10)
C115 C111 C112 C113 -174.1(12)
S1 C111 C112 C113 -1.1(11)
C115 C111 C112 C1 7.7(19)
S1 C111 C112 C1 -179.3(8)
C2 C1 C112 C111 -133.3(11)
C5 C1 C112 C111 49.1(14)
C2 C1 C112 C113 48.7(15)
C5 C1 C112 C113 -128.9(10)
C111 C112 C113 C114 1.3(12)
C1 C112 C113 C114 179.5(8)
C112 C113 C114 S1 -0.8(10)
C112 C113 C114 Ru1 179.0(6)
C111 S1 C114 C113 0.1(7)
C111 S1 C114 Ru1 -179.7(6)
C131 Ru1 C114 C113 -173.1(9)
C122 Ru1 C114 C113 77.3(11)
C124 Ru1 C114 C113 17.1(9)
C123 Ru1 C114 C113 13.4(12)
C121 Ru1 C114 C113 81.4(9)
C125 Ru1 C114 C113 50.7(9)
P1 Ru1 C114 C113 -84.4(8)
C131 Ru1 C114 S1 6.7(6)
C122 Ru1 C114 S1 -102.9(8)
C124 Ru1 C114 S1 -163.1(5)
C123 Ru1 C114 S1 -166.8(5)
C121 Ru1 C114 S1 -98.8(6)
C125 Ru1 C114 S1 -129.5(6)
P1 Ru1 C114 S1 95.4(5)
C131 Ru1 C121 C122 87.3(8)
C114 Ru1 C121 C122 -176.2(7)
C124 Ru1 C121 C122 -79.9(8)
C123 Ru1 C121 C122 -37.2(7)
C125 Ru1 C121 C122 -116.7(11)
P1 Ru1 C121 C122 -37.9(12)
C131 Ru1 C121 C125 -156.0(7)
C114 Ru1 C121 C125 -59.5(8)
C122 Ru1 C121 C125 116.7(11)
C124 Ru1 C121 C125 36.8(7)
C123 Ru1 C121 C125 79.5(8)
P1 Ru1 C121 C125 78.9(11)
C125 C121 C122 C123 0.6(12)
Ru1 C121 C122 C123 63.6(8)
C125 C121 C122 Ru1 -63.1(7)
C131 Ru1 C122 C123 142.4(7)
C114 Ru1 C122 C123 -110.5(9)
C124 Ru1 C122 C123 -37.5(6)
C121 Ru1 C122 C123 -117.0(9)
C125 Ru1 C122 C123 -79.5(7)
P1 Ru1 C122 C123 46.9(7)
C131 Ru1 C122 C121 -100.6(7)
C114 Ru1 C122 C121 6.5(11)
C124 Ru1 C122 C121 79.4(7)
C123 Ru1 C122 C121 117.0(9)
C125 Ru1 C122 C121 37.5(7)
P1 Ru1 C122 C121 163.9(5)
C121 C122 C123 C124 -1.6(12)
Ru1 C122 C123 C124 62.2(7)
C121 C122 C123 Ru1 -63.8(8)
C131 Ru1 C123 C122 -48.5(8)
C114 Ru1 C123 C122 123.4(7)
C124 Ru1 C123 C122 117.5(9)
C121 Ru1 C123 C122 37.2(6)
C125 Ru1 C123 C122 79.2(7)
P1 Ru1 C123 C122 -143.1(6)
C131 Ru1 C123 C124 -166.0(7)
C114 Ru1 C123 C124 5.9(10)
C122 Ru1 C123 C124 -117.5(9)
C121 Ru1 C123 C124 -80.3(7)
C125 Ru1 C123 C124 -38.3(6)
P1 Ru1 C123 C124 99.4(6)
C122 C123 C124 C125 2.0(12)
Ru1 C123 C124 C125 64.5(7)
C122 C123 C124 Ru1 -62.5(7)
C131 Ru1 C124 C125 -78.1(16)
C114 Ru1 C124 C125 69.0(7)
C122 Ru1 C124 C125 -78.1(7)
C123 Ru1 C124 C125 -114.7(10)
C121 Ru1 C124 C125 -36.7(7)
P1 Ru1 C124 C125 157.8(6)
C131 Ru1 C124 C123 36.6(17)
C114 Ru1 C124 C123 -176.3(6)
C122 Ru1 C124 C123 36.6(6)
C121 Ru1 C124 C123 78.0(7)
C125 Ru1 C124 C123 114.7(10)
P1 Ru1 C124 C123 -87.5(6)
C123 C124 C125 C121 -1.6(12)
Ru1 C124 C125 C121 62.4(7)
C123 C124 C125 Ru1 -64.1(7)
C122 C121 C125 C124 0.7(12)
Ru1 C121 C125 C124 -62.1(7)
C122 C121 C125 Ru1 62.8(7)
C131 Ru1 C125 C124 152.6(7)
C114 Ru1 C125 C124 -115.7(7)
C122 Ru1 C125 C124 80.7(8)
C123 Ru1 C125 C124 38.9(7)
C121 Ru1 C125 C124 117.9(10)
P1 Ru1 C125 C124 -31.5(9)
C131 Ru1 C125 C121 34.7(10)
C114 Ru1 C125 C121 126.4(7)
C122 Ru1 C125 C121 -37.2(7)
C124 Ru1 C125 C121 -117.9(10)
C123 Ru1 C125 C121 -78.9(8)
P1 Ru1 C125 C121 -149.4(6)
C114 Ru1 C131 O131 128(58)
C122 Ru1 C131 O131 -84(58)
C124 Ru1 C131 O131 -84(58)
C123 Ru1 C131 O131 -57(58)
C121 Ru1 C131 O131 -120(58)
C125 Ru1 C131 O131 -141(57)
P1 Ru1 C131 O131 42(58)
C214 S2 C211 C212 0.1(7)
C214 S2 C211 C215 -178.8(8)
C215 C211 C212 C213 179.1(9)
S2 C211 C212 C213 0.3(10)
C215 C211 C212 C2 -6.2(16)
S2 C211 C212 C2 175.1(7)
C1 C2 C212 C211 91.7(13)
C3 C2 C212 C211 -87.2(11)
C1 C2 C212 C213 -94.3(13)
C3 C2 C212 C213 86.9(12)
C211 C212 C213 C214 -0.8(12)
C2 C212 C213 C214 -175.3(9)
C212 C213 C214 S2 0.8(10)
C212 C213 C214 Ru2 175.5(7)
C211 S2 C214 C213 -0.5(7)
C211 S2 C214 Ru2 -175.8(5)
C231 Ru2 C214 C213 31.9(9)
C224 Ru2 C214 C213 -64.5(11)
C225 Ru2 C214 C213 -73.5(9)
C222 Ru2 C214 C213 -137.1(9)
C223 Ru2 C214 C213 -125.8(9)
C221 Ru2 C214 C213 -108.8(9)
P2 Ru2 C214 C213 122.8(9)
C231 Ru2 C214 S2 -154.1(6)
C224 Ru2 C214 S2 109.4(6)
C225 Ru2 C214 S2 100.5(6)
C222 Ru2 C214 S2 36.9(6)
C223 Ru2 C214 S2 48.2(9)
C221 Ru2 C214 S2 65.2(5)
P2 Ru2 C214 S2 -63.2(5)
C231 Ru2 C221 C222 144.1(7)
C214 Ru2 C221 C222 -132.0(6)
C224 Ru2 C221 C222 80.7(7)
C225 Ru2 C221 C222 118.5(9)
C223 Ru2 C221 C222 37.8(6)
P2 Ru2 C221 C222 -38.9(7)
C231 Ru2 C221 C225 25.7(9)
C214 Ru2 C221 C225 109.6(7)
C224 Ru2 C221 C225 -37.8(6)
C222 Ru2 C221 C225 -118.5(9)
C223 Ru2 C221 C225 -80.6(7)
P2 Ru2 C221 C225 -157.3(5)
C225 C221 C222 C223 -2.1(11)
Ru2 C221 C222 C223 -63.6(7)
C225 C221 C222 Ru2 61.5(7)
C231 Ru2 C222 C221 -95.6(12)
C214 Ru2 C222 C221 53.9(7)
C224 Ru2 C222 C221 -78.9(7)
C225 Ru2 C222 C221 -37.0(6)
C223 Ru2 C222 C221 -116.3(9)
P2 Ru2 C222 C221 150.2(6)
C231 Ru2 C222 C223 20.6(14)
C214 Ru2 C222 C223 170.1(6)
C224 Ru2 C222 C223 37.3(6)
C225 Ru2 C222 C223 79.3(7)
C221 Ru2 C222 C223 116.3(9)
P2 Ru2 C222 C223 -93.5(6)
C221 C222 C223 C224 2.5(11)
Ru2 C222 C223 C224 -61.3(6)
C221 C222 C223 Ru2 63.8(7)
C231 Ru2 C223 C222 -171.0(6)
C214 Ru2 C223 C222 -17.6(10)
C224 Ru2 C223 C222 -117.8(9)
C225 Ru2 C223 C222 -79.9(7)
C221 Ru2 C223 C222 -37.4(6)
P2 Ru2 C223 C222 92.1(6)
C231 Ru2 C223 C224 -53.2(8)
C214 Ru2 C223 C224 100.2(9)
C225 Ru2 C223 C224 37.9(6)
C222 Ru2 C223 C224 117.8(9)
C221 Ru2 C223 C224 80.4(7)
P2 Ru2 C223 C224 -150.1(6)
C222 C223 C224 C225 -2.0(11)
Ru2 C223 C224 C225 -64.1(6)
C222 C223 C224 Ru2 62.0(7)
C231 Ru2 C224 C225 -107.0(7)
C214 Ru2 C224 C225 -14.8(9)
C222 Ru2 C224 C225 79.2(7)
C223 Ru2 C224 C225 115.9(9)
C221 Ru2 C224 C225 38.0(6)
P2 Ru2 C224 C225 155.6(5)
C231 Ru2 C224 C223 137.1(7)
C214 Ru2 C224 C223 -130.6(7)
C225 Ru2 C224 C223 -115.9(9)
C222 Ru2 C224 C223 -36.6(6)
C221 Ru2 C224 C223 -77.8(7)
P2 Ru2 C224 C223 39.8(8)
C223 C224 C225 C221 0.8(10)
Ru2 C224 C225 C221 -63.5(7)
C223 C224 C225 Ru2 64.2(6)
C222 C221 C225 C224 0.8(11)
Ru2 C221 C225 C224 62.8(7)
C222 C221 C225 Ru2 -62.0(7)
C231 Ru2 C225 C224 80.5(7)
C214 Ru2 C225 C224 169.8(6)
C222 Ru2 C225 C224 -80.1(7)
C223 Ru2 C225 C224 -38.3(6)
C221 Ru2 C225 C224 -116.1(9)
P2 Ru2 C225 C224 -60.3(12)
C231 Ru2 C225 C221 -163.4(6)
C214 Ru2 C225 C221 -74.0(7)
C224 Ru2 C225 C221 116.1(9)
C222 Ru2 C225 C221 36.1(6)
C223 Ru2 C225 C221 77.8(7)
P2 Ru2 C225 C221 55.8(12)
C214 Ru2 C231 O231 -162(26)
C224 Ru2 C231 O231 -25(26)
C225 Ru2 C231 O231 -61(26)
C222 Ru2 C231 O231 -10(26)
C223 Ru2 C231 O231 4(26)
C221 Ru2 C231 O231 -77(26)
P2 Ru2 C231 O231 105(26)
C331 P1 C311 C312 -47.0(8)
C321 P1 C311 C312 60.4(8)
Ru1 P1 C311 C312 -173.9(6)
P1 C311 C312 P2 -160.5(5)
C341 P2 C312 C311 64.4(7)
C351 P2 C312 C311 169.5(7)
Ru2 P2 C312 C311 -65.2(7)
C331 P1 C321 C326 -135.1(8)
C311 P1 C321 C326 114.9(8)
Ru1 P1 C321 C326 -7.6(9)
C331 P1 C321 C322 43.8(9)
C311 P1 C321 C322 -66.1(8)
Ru1 P1 C321 C322 171.4(7)
C326 C321 C322 C323 -4.6(14)
P1 C321 C322 C323 176.4(8)
C321 C322 C323 C324 3.3(16)
C322 C323 C324 C325 0.3(18)
C323 C324 C325 C326 -2.3(18)
C322 C321 C326 C325 2.5(15)
P1 C321 C326 C325 -178.5(9)
C324 C325 C326 C321 0.9(17)
C321 P1 C331 C332 42.4(9)
C311 P1 C331 C332 151.4(8)
Ru1 P1 C331 C332 -84.9(8)
C321 P1 C331 C336 -147.1(8)
C311 P1 C331 C336 -38.2(9)
Ru1 P1 C331 C336 85.5(8)
C336 C331 C332 C333 1.2(16)
P1 C331 C332 C333 172.0(9)
C331 C332 C333 C334 -1.5(19)
C332 C333 C334 C335 2.8(19)
C333 C334 C335 C336 -3.9(18)
C334 C335 C336 C331 3.7(17)
C332 C331 C336 C335 -2.3(15)
P1 C331 C336 C335 -173.0(8)
C351 P2 C341 C342 122.1(9)
C312 P2 C341 C342 -132.6(9)
Ru2 P2 C341 C342 -1.6(10)
C351 P2 C341 C346 -62.4(9)
C312 P2 C341 C346 42.9(9)
Ru2 P2 C341 C346 173.8(7)
C346 C341 C342 C343 0.3(18)
P2 C341 C342 C343 175.8(10)
C341 C342 C343 C344 0(2)
C342 C343 C344 C345 0(2)
C343 C344 C345 C346 1(3)
C344 C345 C346 C341 -1(2)
C342 C341 C346 C345 0.4(17)
P2 C341 C346 C345 -175.2(10)
C341 P2 C351 C356 -39.2(8)
C312 P2 C351 C356 -143.8(7)
Ru2 P2 C351 C356 87.0(7)
C341 P2 C351 C352 146.1(8)
C312 P2 C351 C352 41.6(8)
Ru2 P2 C351 C352 -87.6(8)
C356 C351 C352 C353 0.5(14)
P2 C351 C352 C353 175.1(8)
C351 C352 C353 C354 0.9(16)
C352 C353 C354 C355 -1.5(17)
C353 C354 C355 C356 0.8(18)
C352 C351 C356 C355 -1.2(14)
P2 C351 C356 C355 -176.0(8)
C354 C355 C356 C351 0.5(17)
